data_7242659
loop_
_publ_author_name
'Zhang, Hao'
'Geng, Wu-Yue'
'Luo, Yu-Hui'
'Ding, Zi-Jun'
'Wang, Zhi-Xuan'
'Xie, A.-Di'
'Zhang, Dong-En'

_publ_section_title
;
 Reticular synthesis of two anionic Zn(ii)-MOFs for organic dye
 adsorption/separation and lanthanide ion sensitization
;
_journal_issue 18
_journal_name_full CrystEngComm
_journal_page_first 3319
_journal_page_last 3325
_journal_paper_doi 10.1039/D1CE00112D
_journal_volume 23
_journal_year 2021
_chemical_formula_sum 'C26 H36 N3.5 O9.5 Zn'
_chemical_formula_weight 614.95
_space_group_crystal_system orthorhombic
_space_group_IT_number 55
_space_group_name_Hall '-P 2 2ab'
_space_group_name_H-M_alt 'P b a m'
_atom_sites_solution_hydrogens geom
_audit_block_doi 10.5517/ccdc.csd.cc26zmrl
_audit_creation_method SHELXL-2018/3
_audit_update_record
;
2021-01-11 deposited with the CCDC.	2021-04-14 downloaded from the CCDC.
;
_cell_angle_alpha 90
_cell_angle_beta 90
_cell_angle_gamma 90
_cell_formula_units_Z 8
_cell_length_a 17.693(3)
_cell_length_b 33.688(7)
_cell_length_c 16.248(3)
_cell_measurement_reflns_used 1326
_cell_measurement_temperature 296(2)
_cell_measurement_theta_max 18.249
_cell_measurement_theta_min 2.418
_cell_volume 9684(3)
_computing_structure_refinement 'SHELXL-2018/3 (Sheldrick, 2018)'
_diffrn_ambient_temperature 296(2)
_diffrn_measured_fraction_theta_full 0.995
_diffrn_measured_fraction_theta_max 0.995
_diffrn_measurement_device_type w/scan
_diffrn_radiation_type MoK\a
_diffrn_radiation_wavelength 0.71073
_diffrn_reflns_av_R_equivalents 0.1676
_diffrn_reflns_av_unetI/netI 0.0909
_diffrn_reflns_Laue_measured_fraction_full 0.995
_diffrn_reflns_Laue_measured_fraction_max 0.995
_diffrn_reflns_limit_h_max 15
_diffrn_reflns_limit_h_min -13
_diffrn_reflns_limit_k_max 29
_diffrn_reflns_limit_k_min -29
_diffrn_reflns_limit_l_max 14
_diffrn_reflns_limit_l_min -13
_diffrn_reflns_number 24512
_diffrn_reflns_point_group_measured_fraction_full 0.995
_diffrn_reflns_point_group_measured_fraction_max 0.995
_diffrn_reflns_theta_full 18.429
_diffrn_reflns_theta_max 18.429
_diffrn_reflns_theta_min 1.209
_exptl_absorpt_coefficient_mu 0.542
_exptl_absorpt_correction_T_max 1.00000
_exptl_absorpt_correction_T_min 0.64324
_exptl_absorpt_correction_type multi-scan
_exptl_absorpt_process_details SADABS
_exptl_crystal_colour colourless
_exptl_crystal_density_diffrn 0.844
_exptl_crystal_description block
_exptl_crystal_F_000 2580
_exptl_crystal_size_max 0.33
_exptl_crystal_size_mid 0.31
_exptl_crystal_size_min 0.12
_refine_diff_density_max 1.080
_refine_diff_density_min -0.451
_refine_diff_density_rms 0.127
_refine_ls_extinction_coef 0.0126(15)
_refine_ls_extinction_expression Fc^*^=kFc[1+0.001xFc^2^\l^3^/sin(2\q)]^-1/4^
_refine_ls_extinction_method 'SHELXL-2018/3 (Sheldrick 2018)'
_refine_ls_goodness_of_fit_ref 1.018
_refine_ls_hydrogen_treatment constr
_refine_ls_matrix_type full
_refine_ls_number_parameters 278
_refine_ls_number_reflns 3741
_refine_ls_number_restraints 556
_refine_ls_restrained_S_all 0.990
_refine_ls_R_factor_all 0.1534
_refine_ls_R_factor_gt 0.1094
_refine_ls_shift/su_max 0.006
_refine_ls_shift/su_mean 0.000
_refine_ls_structure_factor_coef Fsqd
_refine_ls_weighting_details 'w=1/[\s^2^(Fo^2^)+(0.2000P)^2^+16.0520P] where P=(Fo^2^+2Fc^2^)/3'
_refine_ls_weighting_scheme calc
_refine_ls_wR_factor_gt 0.2837
_refine_ls_wR_factor_ref 0.3234
_reflns_Friedel_coverage 0.000
_reflns_number_gt 2156
_reflns_number_total 3741
_reflns_threshold_expression 'I > 2\s(I)'
_cod_data_source_file d1ce00112d2.cif
_cod_data_source_block JOU_45
_cod_depositor_comments 'Adding full bibliography for 7242658--7242659.cif.'
_cod_original_formula_sum 'C26 H36 N3.50 O9.50 Zn'
_cod_database_code 7242659
_shelx_shelxl_version_number 2018/3
_shelx_space_group_comment
;
The symmetry employed for this shelxl refinement is uniquely defined
by the following loop, which should always be used as a source of
symmetry information in preference to the above space-group names.
They are only intended as comments.
;

loop_
_space_group_symop_operation_xyz
'x, y, z'
'-x, -y, z'
'x+1/2, -y+1/2, -z'
'-x+1/2, y+1/2, -z'
'-x, -y, -z'
'x, y, -z'
'-x-1/2, y-1/2, z'
'x-1/2, -y-1/2, z'

loop_
_atom_site_label
_atom_site_type_symbol
_atom_site_fract_x
_atom_site_fract_y
_atom_site_fract_z
_atom_site_U_iso_or_equiv
_atom_site_adp_type
_atom_site_occupancy
_atom_site_site_symmetry_order
_atom_site_calc_flag
_atom_site_refinement_flags_posn
_atom_site_refinement_flags_adp
_atom_site_refinement_flags_occupancy
_atom_site_disorder_assembly
_atom_site_disorder_group
Zn1 Zn 0.72109(10) 0.39052(6) 0.500000 0.0777(11) Uani 1 2 d S T P . .
Zn2 Zn 0.79646(10) 0.48322(6) 0.500000 0.0763(11) Uani 1 2 d S T P . .
C1 C 0.6991(8) 0.4522(6) 0.6277(10) 0.095(5) Uani 1 1 d . . . . .
C2 C 0.6566(8) 0.4613(4) 0.7031(10) 0.084(4) Uani 1 1 d . . . . .
C3A C 0.6803(16) 0.4916(10) 0.7521(18) 0.099(4) Uani 0.5 1 d . U P A 1
H3A H 0.724123 0.505295 0.738006 0.118 Uiso 0.5 1 calc R U P A 1
C4A C 0.6404(16) 0.5031(9) 0.8241(18) 0.100(4) Uani 0.5 1 d . U P A 1
H4A H 0.657207 0.524673 0.854629 0.120 Uiso 0.5 1 calc R U P A 1
C6A C 0.5935(15) 0.4396(9) 0.8277(18) 0.098(4) Uani 0.5 1 d . U P A 1
H6A H 0.578081 0.418916 0.861701 0.118 Uiso 0.5 1 calc R U P A 1
C7A C 0.6325(15) 0.4318(9) 0.7574(18) 0.098(4) Uani 0.5 1 d . U P A 1
H7A H 0.643658 0.405535 0.744856 0.117 Uiso 0.5 1 calc R U P A 1
C3B C 0.6353(16) 0.5009(10) 0.7243(18) 0.098(4) Uani 0.5 1 d . U P A 2
H3B H 0.652169 0.521256 0.690240 0.118 Uiso 0.5 1 calc R U P A 2
C4B C 0.5947(16) 0.5107(9) 0.7865(19) 0.098(4) Uani 0.5 1 d . U P A 2
H4B H 0.577228 0.536688 0.791062 0.118 Uiso 0.5 1 calc R U P A 2
C6B C 0.5530(16) 0.4527(9) 0.7952(18) 0.099(4) Uani 0.5 1 d . U P A 2
H6B H 0.509312 0.438622 0.808162 0.119 Uiso 0.5 1 calc R U P A 2
C7B C 0.5900(16) 0.4424(9) 0.7228(18) 0.099(4) Uani 0.5 1 d . U P A 2
H7B H 0.570059 0.423043 0.688189 0.119 Uiso 0.5 1 calc R U P A 2
C5 C 0.5754(8) 0.4821(4) 0.8499(10) 0.099(5) Uani 1 1 d . . . . .
C8 C 0.5334(7) 0.4912(4) 0.9289(9) 0.085(4) Uani 1 1 d . . . . .
C9 C 0.5653(12) 0.4810(6) 1.000000 0.106(7) Uani 1 2 d S T P . .
H9 H 0.610154 0.466638 0.999999 0.127 Uiso 1 2 calc R U P . .
C10 C 0.8789(11) 0.4034(7) 0.500000 0.096(7) Uani 1 2 d S T P . .
C11 C 1.1514(13) 0.4386(7) 0.500000 0.108(7) Uani 1 2 d S TU P . .
C12 C 1.1290(8) 0.1765(4) 0.500000 0.133(4) Uani 1 2 d DS TU P . .
C13 C 0.9612(11) 0.3916(5) 0.500000 0.111(3) Uani 1 2 d S TU P . .
C14 C 1.0163(10) 0.4202(5) 0.500000 0.109(3) Uani 1 2 d S TU P . .
H14 H 1.003556 0.446943 0.500000 0.131 Uiso 1 2 calc R U P . .
C15 C 1.0922(11) 0.4084(5) 0.500000 0.113(3) Uani 1 2 d S TU P . .
C16 C 1.1097(11) 0.3689(5) 0.500000 0.116(3) Uani 1 2 d S TU P B .
H16 H 1.160155 0.361261 0.500000 0.139 Uiso 1 2 calc R U P . .
C17 C 1.0531(11) 0.3394(5) 0.500000 0.117(3) Uani 1 2 d S TU P . .
C18 C 0.9773(11) 0.3517(5) 0.500000 0.113(3) Uani 1 2 d S TU P B .
H18 H 0.938441 0.333119 0.500000 0.136 Uiso 1 2 calc R U P . .
C19 C 1.0751(10) 0.2968(3) 0.5043(13) 0.119(3) Uani 0.5 1 d G U P B -1
C20 C 1.0284(8) 0.2706(4) 0.4622(11) 0.124(3) Uani 0.5 1 d G U P B -1
H20 H 0.985327 0.279904 0.435645 0.148 Uiso 0.5 1 calc R U P B -1
C21 C 1.0459(8) 0.2304(4) 0.4598(11) 0.126(3) Uani 0.5 1 d G U P B -1
H21 H 1.014687 0.212814 0.431609 0.152 Uiso 0.5 1 calc R U P B -1
C22 C 1.1103(9) 0.2164(3) 0.4995(13) 0.126(3) Uani 0.5 1 d DG U P B -1
C23 C 1.1570(7) 0.2426(5) 0.5416(11) 0.125(3) Uani 0.5 1 d G U P B -1
H23 H 1.200016 0.233275 0.568126 0.150 Uiso 0.5 1 calc R U P B -1
C24 C 1.1394(9) 0.2828(4) 0.5440(11) 0.124(3) Uani 0.5 1 d G U P B -1
H24 H 1.170657 0.300365 0.572162 0.148 Uiso 0.5 1 calc R U P B -1
O1 O 0.6919(6) 0.4195(3) 0.5962(7) 0.116(4) Uani 1 1 d . . . . .
O2 O 0.7376(7) 0.4794(3) 0.5961(7) 0.136(4) Uani 1 1 d . U . . .
O3 O 0.8288(7) 0.3799(4) 0.500000 0.100(5) Uani 1 2 d S T P . .
O4 O 0.8695(7) 0.4417(4) 0.500000 0.106(4) Uani 1 2 d S TU P . .
O5 O 1.1330(6) 0.4746(4) 0.500000 0.095(4) Uani 1 2 d S TU P . .
O6 O 1.2197(8) 0.4298(5) 0.500000 0.156(6) Uani 1 2 d S TU P . .
O7 O 1.1895(9) 0.1610(5) 0.500000 0.178(6) Uani 1 2 d DS TU P B .
O8 O 1.0832(12) 0.1485(4) 0.500000 0.258(8) Uani 1 2 d DS TU P B .

loop_
_atom_site_aniso_label
_atom_site_aniso_U_11
_atom_site_aniso_U_22
_atom_site_aniso_U_33
_atom_site_aniso_U_23
_atom_site_aniso_U_13
_atom_site_aniso_U_12
Zn1 0.0730(16) 0.0410(16) 0.119(2) 0.000 0.000 -0.0116(11)
Zn2 0.0633(15) 0.0454(16) 0.120(2) 0.000 0.000 -0.0019(10)
C1 0.085(11) 0.138(18) 0.063(12) -0.008(12) 0.006(10) -0.016(12)
C2 0.102(11) 0.066(11) 0.084(12) -0.006(9) -0.006(10) -0.010(8)
C3A 0.099(6) 0.100(6) 0.097(6) 0.000(5) 0.007(5) -0.002(5)
C4A 0.101(6) 0.100(6) 0.099(6) -0.001(5) 0.006(5) -0.001(5)
C6A 0.099(6) 0.099(6) 0.097(6) 0.002(5) 0.005(5) 0.000(5)
C7A 0.098(6) 0.098(6) 0.097(6) 0.000(5) 0.005(5) 0.000(5)
C3B 0.099(6) 0.098(6) 0.097(6) 0.002(5) 0.006(5) 0.000(5)
C4B 0.099(6) 0.098(6) 0.098(6) 0.001(5) 0.005(5) 0.001(5)
C6B 0.098(6) 0.101(6) 0.098(6) 0.001(5) 0.006(5) -0.001(5)
C7B 0.100(6) 0.100(6) 0.098(6) 0.000(5) 0.006(5) -0.001(5)
C5 0.083(10) 0.103(13) 0.112(13) -0.029(11) -0.017(10) 0.007(9)
C8 0.085(11) 0.095(12) 0.075(10) 0.010(9) 0.015(8) 0.019(9)
C9 0.099(17) 0.12(2) 0.093(18) 0.000 0.000 0.037(13)
C10 0.064(16) 0.081(19) 0.144(19) 0.000 0.000 0.021(14)
C11 0.100(10) 0.095(10) 0.128(10) 0.000 0.000 0.008(9)
C12 0.127(7) 0.054(6) 0.219(8) 0.000 0.000 -0.011(6)
C13 0.096(7) 0.037(5) 0.200(8) 0.000 0.000 -0.003(5)
C14 0.096(7) 0.034(6) 0.198(8) 0.000 0.000 -0.002(5)
C15 0.100(6) 0.037(5) 0.202(8) 0.000 0.000 -0.003(5)
C16 0.103(6) 0.040(5) 0.206(7) 0.000 0.000 -0.001(5)
C17 0.106(6) 0.038(5) 0.206(7) 0.000 0.000 0.000(5)
C18 0.100(6) 0.038(5) 0.202(7) 0.000 0.000 0.000(5)
C19 0.107(6) 0.042(5) 0.208(7) 0.000(4) 0.000(4) 0.001(5)
C20 0.115(6) 0.046(5) 0.210(8) 0.000(4) -0.001(4) -0.001(5)
C21 0.118(7) 0.049(5) 0.212(8) 0.000(4) -0.001(4) -0.001(5)
C22 0.119(7) 0.046(6) 0.214(8) 0.000(5) -0.001(5) 0.001(6)
C23 0.117(7) 0.047(6) 0.212(8) 0.000(4) -0.002(4) 0.002(5)
C24 0.114(6) 0.046(5) 0.211(8) 0.002(4) -0.002(4) 0.000(5)
O1 0.127(8) 0.094(8) 0.127(9) -0.034(7) 0.032(6) -0.022(7)
O2 0.152(7) 0.119(7) 0.137(8) -0.009(6) 0.044(7) -0.034(6)
O3 0.063(9) 0.067(10) 0.170(13) 0.000 0.000 -0.004(7)
O4 0.090(7) 0.075(7) 0.155(8) 0.000 0.000 -0.002(7)
O5 0.089(7) 0.069(7) 0.129(8) 0.000 0.000 -0.010(6)
O6 0.105(10) 0.112(11) 0.250(15) 0.000 0.000 -0.012(9)
O7 0.171(9) 0.143(9) 0.220(10) 0.000 0.000 0.029(8)
O8 0.279(14) 0.179(13) 0.315(14) 0.000 0.000 0.021(12)

loop_
_atom_type_symbol
_atom_type_description
_atom_type_scat_dispersion_real
_atom_type_scat_dispersion_imag
_atom_type_scat_source
C C 0.0033 0.0016 'International Tables Vol C Tables 4.2.6.8 and 6.1.1.4'
H H 0.0000 0.0000 'International Tables Vol C Tables 4.2.6.8 and 6.1.1.4'
N N 0.0061 0.0033 'International Tables Vol C Tables 4.2.6.8 and 6.1.1.4'
O O 0.0106 0.0060 'International Tables Vol C Tables 4.2.6.8 and 6.1.1.4'
Zn Zn 0.2839 1.4301 'International Tables Vol C Tables 4.2.6.8 and 6.1.1.4'

loop_
_geom_angle_atom_site_label_1
_geom_angle_atom_site_label_2
_geom_angle_atom_site_label_3
_geom_angle
_geom_angle_site_symmetry_1
_geom_angle_site_symmetry_3
_geom_angle_publ_flag
O7 Zn1 O1 113.7(4) 3_456 6_556 ?
O7 Zn1 O1 113.7(4) 3_456 . ?
O1 Zn1 O1 109.5(7) 6_556 . ?
O7 Zn1 O3 97.2(7) 3_456 . ?
O1 Zn1 O3 111.1(4) 6_556 . ?
O1 Zn1 O3 111.1(4) . . ?
O2 Zn2 O2 112.2(7) 6_556 . ?
O2 Zn2 O5 114.6(4) 6_556 5_766 ?
O2 Zn2 O5 114.6(4) . 5_766 ?
O2 Zn2 O4 108.9(4) 6_556 . ?
O2 Zn2 O4 108.9(4) . . ?
O5 Zn2 O4 96.0(5) 5_766 . ?
O2 C1 O1 123.1(16) . . ?
O2 C1 C2 117.8(17) . . ?
O1 C1 C2 119.0(16) . . ?
C3A C2 C1 119.2(18) . . ?
C7B C2 C1 122.3(17) . . ?
C3A C2 C7A 105(2) . . ?
C1 C2 C7A 122.3(18) . . ?
C7B C2 C3B 99(2) . . ?
C1 C2 C3B 122.1(18) . . ?
C2 C3A C4A 122(3) . . ?
C2 C3A H3A 118.9 . . ?
C4A C3A H3A 118.9 . . ?
C5 C4A C3A 121(3) . . ?
C5 C4A H4A 119.5 . . ?
C3A C4A H4A 119.5 . . ?
C7A C6A C5 119(3) . . ?
C7A C6A H6A 120.3 . . ?
C5 C6A H6A 120.3 . . ?
C6A C7A C2 123(3) . . ?
C6A C7A H7A 118.3 . . ?
C2 C7A H7A 118.3 . . ?
C4B C3B C2 125(3) . . ?
C4B C3B H3B 117.3 . . ?
C2 C3B H3B 117.3 . . ?
C3B C4B C5 121(3) . . ?
C3B C4B H4B 119.4 . . ?
C5 C4B H4B 119.4 . . ?
C5 C6B C7B 126(3) . . ?
C5 C6B H6B 117.1 . . ?
C7B C6B H6B 117.1 . . ?
C2 C7B C6B 119(3) . . ?
C2 C7B H7B 120.5 . . ?
C6B C7B H7B 120.5 . . ?
C6B C5 C4B 95(2) . . ?
C6B C5 C8 123.2(17) . . ?
C4A C5 C8 123.3(17) . . ?
C4B C5 C8 125.5(17) . . ?
C4A C5 C6A 103.3(18) . . ?
C8 C5 C6A 120.0(17) . . ?
C8 C8 C9 119.6(10) 2_665 . ?
C8 C8 C5 122.0(7) 2_665 . ?
C9 C8 C5 118.3(13) . . ?
C8 C9 C8 120(2) 6_557 . ?
C8 C9 H9 119.8 6_557 . ?
C8 C9 H9 119.8 . . ?
O3 C10 O4 124.5(18) . . ?
O3 C10 C13 123(2) . . ?
O4 C10 C13 113(2) . . ?
O6 C11 O5 119(2) . . ?
O6 C11 C15 122(2) . . ?
O5 C11 C15 119(2) . . ?
O7 C12 O8 104.8(16) . . ?
O7 C12 C22 129.8(11) . . ?
O8 C12 C22 125.4(11) . . ?
C18 C13 C14 122.6(19) . . ?
C18 C13 C10 117.1(18) . . ?
C14 C13 C10 120.2(18) . . ?
C15 C14 C13 119.0(17) . . ?
C15 C14 H14 120.5 . . ?
C13 C14 H14 120.5 . . ?
C14 C15 C16 119.5(18) . . ?
C14 C15 C11 119.4(17) . . ?
C16 C15 C11 121.1(19) . . ?
C17 C16 C15 121.7(18) . . ?
C17 C16 H16 119.2 . . ?
C15 C16 H16 119.2 . . ?
C16 C17 C18 118.1(17) . . ?
C16 C17 C19 119.5(17) . . ?
C18 C17 C19 122.3(17) . . ?
C13 C18 C17 119.1(18) . . ?
C13 C18 H18 120.5 . . ?
C17 C18 H18 120.5 . . ?
C20 C19 C24 120.0 . . ?
C20 C19 C17 115.7(13) . . ?
C24 C19 C17 124.2(13) . . ?
C19 C20 C21 120.0 . . ?
C19 C20 H20 120.0 . . ?
C21 C20 H20 120.0 . . ?
C22 C21 C20 120.0 . . ?
C22 C21 H21 120.0 . . ?
C20 C21 H21 120.0 . . ?
C21 C22 C23 120.0 . . ?
C21 C22 C12 121.9(11) . . ?
C23 C22 C12 118.1(11) . . ?
C24 C23 C22 120.0 . . ?
C24 C23 H23 120.0 . . ?
C22 C23 H23 120.0 . . ?
C23 C24 C19 120.0 . . ?
C23 C24 H24 120.0 . . ?
C19 C24 H24 120.0 . . ?
C1 O1 Zn1 140.7(11) . . ?
C1 O2 Zn2 133.8(12) . . ?
C10 O3 Zn1 127.5(13) . . ?
C10 O4 Zn2 144.6(13) . . ?
C11 O5 Zn2 123.7(14) . 5_766 ?
C12 O7 Zn1 133.8(14) . 3_556 ?

loop_
_geom_bond_atom_site_label_1
_geom_bond_atom_site_label_2
_geom_bond_distance
_geom_bond_site_symmetry_2
_geom_bond_publ_flag
Zn1 O7 1.825(14) 3_456 ?
Zn1 O1 1.914(11) 6_556 ?
Zn1 O1 1.914(11) . ?
Zn1 O3 1.940(13) . ?
Zn2 O2 1.882(12) 6_556 ?
Zn2 O2 1.882(12) . ?
Zn2 O5 1.892(11) 5_766 ?
Zn2 O4 1.905(14) . ?
C1 O2 1.252(17) . ?
C1 O1 1.222(17) . ?
C1 C2 1.470(18) . ?
C2 C3A 1.36(3) . ?
C2 C7B 1.38(3) . ?
C2 C7A 1.40(3) . ?
C2 C3B 1.43(3) . ?
C3A C4A 1.42(3) . ?
C3A H3A 0.9300 . ?
C4A C5 1.41(3) . ?
C4A H4A 0.9300 . ?
C6A C7A 1.36(3) . ?
C6A C5 1.51(3) . ?
C6A H6A 0.9300 . ?
C7A H7A 0.9300 . ?
C3B C4B 1.28(3) . ?
C3B H3B 0.9300 . ?
C4B C5 1.45(3) . ?
C4B H4B 0.9300 . ?
C6B C5 1.39(3) . ?
C6B C7B 1.39(3) . ?
C6B H6B 0.9300 . ?
C7B H7B 0.9300 . ?
C5 C8 1.514(16) . ?
C8 C8 1.32(2) 2_665 ?
C8 C9 1.331(15) . ?
C9 H9 0.9300 . ?
C10 O3 1.19(2) . ?
C10 O4 1.30(2) . ?
C10 C13 1.51(3) . ?
C11 O6 1.25(2) . ?
C11 O5 1.26(2) . ?
C11 C15 1.46(3) . ?
C12 O7 1.189(9) . ?
C12 O8 1.245(10) . ?
C12 C22 1.385(9) . ?
C13 C18 1.37(2) . ?
C13 C14 1.37(2) . ?
C14 C15 1.40(2) . ?
C14 H14 0.9300 . ?
C15 C16 1.37(2) . ?
C16 C17 1.41(2) . ?
C16 H16 0.9300 . ?
C17 C18 1.40(2) . ?
C17 C19 1.49(2) . ?
C18 H18 0.9300 . ?
C19 C20 1.3900 . ?
C19 C24 1.3900 . ?
C20 C21 1.3900 . ?
C20 H20 0.9300 . ?
C21 C22 1.3900 . ?
C21 H21 0.9300 . ?
C22 C23 1.3900 . ?
C23 C24 1.3900 . ?
C23 H23 0.9300 . ?
C24 H24 0.9300 . ?

loop_
_geom_torsion_atom_site_label_1
_geom_torsion_atom_site_label_2
_geom_torsion_atom_site_label_3
_geom_torsion_atom_site_label_4
_geom_torsion
_geom_torsion_site_symmetry_1
_geom_torsion_site_symmetry_2
_geom_torsion_site_symmetry_3
_geom_torsion_site_symmetry_4
_geom_torsion_publ_flag
O2 C1 C2 C3A -24(2) . . . . ?
O1 C1 C2 C3A 160.0(19) . . . . ?
O2 C1 C2 C7B 150.4(19) . . . . ?
O1 C1 C2 C7B -25(3) . . . . ?
O2 C1 C2 C7A -158.9(19) . . . . ?
O1 C1 C2 C7A 25(2) . . . . ?
O2 C1 C2 C3B 23(2) . . . . ?
O1 C1 C2 C3B -152.6(19) . . . . ?
C1 C2 C3A C4A 178(2) . . . . ?
C7A C2 C3A C4A -41(3) . . . . ?
C2 C3A C4A C5 3(4) . . . . ?
C5 C6A C7A C2 -1(4) . . . . ?
C3A C2 C7A C6A 40(3) . . . . ?
C1 C2 C7A C6A 180(2) . . . . ?
C7B C2 C3B C4B 39(3) . . . . ?
C1 C2 C3B C4B 176(2) . . . . ?
C2 C3B C4B C5 10(5) . . . . ?
C1 C2 C7B C6B -180(2) . . . . ?
C3B C2 C7B C6B -43(3) . . . . ?
C5 C6B C7B C2 3(4) . . . . ?
C7B C6B C5 C4B 43(3) . . . . ?
C7B C6B C5 C8 -179(2) . . . . ?
C3A C4A C5 C8 176(2) . . . . ?
C3A C4A C5 C6A 36(3) . . . . ?
C3B C4B C5 C6B -48(3) . . . . ?
C3B C4B C5 C8 175(2) . . . . ?
C7A C6A C5 C4A -37(3) . . . . ?
C7A C6A C5 C8 -179(2) . . . . ?
C6B C5 C8 C8 -71(3) . . . 2_665 ?
C4A C5 C8 C8 108(2) . . . 2_665 ?
C4B C5 C8 C8 55(3) . . . 2_665 ?
C6A C5 C8 C8 -118(2) . . . 2_665 ?
C6B C5 C8 C9 108(2) . . . . ?
C4A C5 C8 C9 -73(2) . . . . ?
C4B C5 C8 C9 -125(2) . . . . ?
C6A C5 C8 C9 61(2) . . . . ?
C8 C8 C9 C8 -6(4) 2_665 . . 6_557 ?
C5 C8 C9 C8 174.7(13) . . . 6_557 ?
O3 C10 C13 C18 0.0 . . . . ?
O4 C10 C13 C18 180.0 . . . . ?
O3 C10 C13 C14 180.0 . . . . ?
O4 C10 C13 C14 0.0 . . . . ?
C18 C13 C14 C15 0.0 . . . . ?
C10 C13 C14 C15 180.0 . . . . ?
C13 C14 C15 C16 0.0 . . . . ?
C13 C14 C15 C11 180.0 . . . . ?
O6 C11 C15 C14 180.0 . . . . ?
O5 C11 C15 C14 0.0 . . . . ?
O6 C11 C15 C16 0.0 . . . . ?
O5 C11 C15 C16 180.0 . . . . ?
C14 C15 C16 C17 0.0 . . . . ?
C11 C15 C16 C17 180.0 . . . . ?
C15 C16 C17 C18 0.0 . . . . ?
C15 C16 C17 C19 -176.9(9) . . . . ?
C14 C13 C18 C17 0.0 . . . . ?
C10 C13 C18 C17 180.0 . . . . ?
C16 C17 C18 C13 0.0 . . . . ?
C19 C17 C18 C13 176.8(10) . . . . ?
C16 C17 C19 C20 -146.8(7) . . . . ?
C18 C17 C19 C20 36.4(13) . . . . ?
C16 C17 C19 C24 30.5(15) . . . . ?
C18 C17 C19 C24 -146.3(8) . . . . ?
C24 C19 C20 C21 0.0 . . . . ?
C17 C19 C20 C21 177.4(17) . . . . ?
C19 C20 C21 C22 0.0 . . . . ?
C20 C21 C22 C23 0.0 . . . . ?
C20 C21 C22 C12 178.7(17) . . . . ?
O7 C12 C22 C21 146.9(7) . . . . ?
O8 C12 C22 C21 -32.6(16) . . . . ?
O7 C12 C22 C23 -34.5(16) . . . . ?
O8 C12 C22 C23 146.1(6) . . . . ?
C21 C22 C23 C24 0.0 . . . . ?
C12 C22 C23 C24 -178.7(16) . . . . ?
C22 C23 C24 C19 0.0 . . . . ?
C20 C19 C24 C23 0.0 . . . . ?
C17 C19 C24 C23 -177.1(18) . . . . ?
O2 C1 O1 Zn1 -2(3) . . . . ?
C2 C1 O1 Zn1 173.6(10) . . . . ?
O1 C1 O2 Zn2 -1(3) . . . . ?
C2 C1 O2 Zn2 -176.7(10) . . . . ?
O2 Zn2 O2 C1 65.9(18) 6_556 . . . ?
O5 Zn2 O2 C1 -161.1(14) 5_766 . . . ?
O4 Zn2 O2 C1 -54.9(16) . . . . ?
O4 C10 O3 Zn1 0.0 . . . . ?
C13 C10 O3 Zn1 180.0 . . . . ?
O3 C10 O4 Zn2 0.0 . . . . ?
C13 C10 O4 Zn2 180.0 . . . . ?
O6 C11 O5 Zn2 0.0 . . . 5_766 ?
C15 C11 O5 Zn2 180.0 . . . 5_766 ?
O8 C12 O7 Zn1 0.0 . . . 3_556 ?
C22 C12 O7 Zn1 -179.5(11) . . . 3_556 ?
